data_7058238
loop_
_publ_author_name
'Lacorre, Philippe'

_publ_section_title
;
 On the crystal structures of Pr7W6.25M0.75O30 (M = Zn, Co) and so-called
 MPr2W2O10 (M = Co, Mn, Cd)
;
_journal_issue 15
_journal_name_full 'New Journal of Chemistry'
_journal_page_first 5662
_journal_paper_doi 10.1039/C9NJ00548J
_journal_volume 43
_journal_year 2019
_chemical_formula_moiety 'O30 Pr7 W6.25 Zn0.75'
_chemical_formula_structural 'Pr Pr6 (Zn0.75W0.25) W6 (O6)5'
_chemical_formula_sum 'O30 Pr7 W6.25 Zn0.75'
_chemical_formula_weight 2664.36
_space_group_IT_number 148
_space_group_name_Hall '-R 3'
_space_group_name_H-M_alt 'R -3 :H'
_symmetry_cell_setting trigonal
_symmetry_space_group_name_Hall '-R 3'
_symmetry_space_group_name_H-M 'R -3 :H'
_audit_update_record
;
2019-01-30 deposited with the CCDC.    2019-03-13 downloaded from the CCDC.
;
_cell_angle_alpha 90.0000
_cell_angle_beta 90.0000
_cell_angle_gamma 120.000
_cell_formula_units_Z 3
_cell_length_a 16.8427(2)
_cell_length_b 16.8427(2)
_cell_length_c 6.8112(1)
_cell_measurement_temperature 300
_cell_volume 1673.31(4)
_computing_structure_refinement FULLPROF
_diffrn_ambient_temperature 300
_diffrn_measurement_device_type 'PANalytical Empyrean'
_diffrn_radiation_type 'X-ray Cu K\a'
_exptl_crystal_density_diffrn 7.932
_pd_block_id Pr7W6.25Zn0.75O30
_pd_char_colour 'light green'
_pd_meas_scan_method step
_pd_proc_2theta_range_inc 0.0131
_pd_proc_2theta_range_max 130.000
_pd_proc_2theta_range_min 9.000
_pd_proc_ls_prof_R_factor 10.3
_pd_proc_ls_prof_wR_expected 2.57
_pd_proc_ls_prof_wR_factor 10.8
_pd_spec_mount_mode reflection
_refine_ls_goodness_of_fit_all 4.32
_refine_ls_R_I_factor 7.79
_refine_ls_shift/su_max 0.01
_cod_data_source_file c9nj00548j1.cif
_cod_data_source_block Pr700W625Zn75O3000
_cod_depositor_comments
;
The following automatic conversions were performed:

'_symmetry_cell_setting' value 'Trigonal' changed to 'trigonal'
according to
/home/data/users/saulius/crontab/automatic-downloads/rss-feeds/RSC/lib/dictionaries/cif_core.dic
dictionary named 'cif_core.dic' version 2.4.2 from 2011-04-26.

Automatic conversion script
Id: cif_fix_values 4973 2017-02-22 13:04:09Z antanas 

 Adding full bibliography for 7058238--7058239.cif.
;
_cod_original_cell_volume 1673.30(3)
_cod_original_sg_symbol_H-M 'R -3'
_cod_database_code 7058238

loop_
_symmetry_equiv_pos_as_xyz
x,y,z
-y,x-y,z
-x+y,-x,z
-x,-y,-z
y,-x+y,-z
x-y,x,-z
x+2/3,y+1/3,z+1/3
-y+2/3,x-y+1/3,z+1/3
-x+y+2/3,-x+1/3,z+1/3
-x+2/3,-y+1/3,-z+1/3
y+2/3,-x+y+1/3,-z+1/3
x-y+2/3,x+1/3,-z+1/3
x+1/3,y+2/3,z+2/3
-y+1/3,x-y+2/3,z+2/3
-x+y+1/3,-x+2/3,z+2/3
-x+1/3,-y+2/3,-z+2/3
y+1/3,-x+y+2/3,-z+2/3
x-y+1/3,x+2/3,-z+2/3

loop_
_atom_site_label
_atom_site_type_symbol
_atom_site_fract_x
_atom_site_fract_y
_atom_site_fract_z
_atom_site_occupancy
_atom_site_symmetry_multiplicity
_atom_site_Wyckoff_symbol
_atom_site_thermal_displace_type
_atom_site_B_iso_or_equiv
Pr1 Pr+3 0.0000 0.0000 0.0000 1.000 3 a Biso 0.63(6)
Pr2 Pr+3 0.7791(2) -0.0140(3) 0.3330(8) 1.000 18 f Biso 0.63(6)
Zn1 Zn+2 0.0000 0.0000 0.5000 0.750 3 b Biso 0.31(4)
W1 W+6 0.0000 0.0000 0.5000 0.250 3 b Biso 0.31(4)
W2 W+6 0.1961(2) 0.0124(2) 0.1711(6) 1.000 18 f Biso 0.31(4)
O1 O-2 0.236(2) 0.113(3) 0.317(6) 1.000 18 f Biso 3.1(4)
O2 O-2 0.294(3) 0.040(3) 0.027(6) 1.000 18 f Biso 3.1(4)
O3 O-2 0.170(2) 0.108(2) 0.061(6) 1.000 18 f Biso 3.1(4)
O4 O-2 0.208(3) -0.078(3) 0.291(5) 1.000 18 f Biso 3.1(4)
O5 O-2 0.039(2) 0.117(2) 0.308(5) 1.000 18 f Biso 3.1(4)

loop_
_diffrn_radiation_wavelength
_diffrn_radiation_wavelength_wt
1.54056 1.0000
1.54439 0.5000

loop_
_geom_angle_atom_site_label_1
_geom_angle_atom_site_label_2
_geom_angle_atom_site_label_3
_geom_angle
_geom_angle_site_symmetry_1
_geom_angle_site_symmetry_3
O3 Pr1 O3 117.4(8) 1_555 2_555
O3 Pr1 O3 117.4(6) 1_555 3_555
O3 Pr1 O3 180.0(7) 1_555 4_555
O3 Pr1 O3 62.6(6) 1_555 5_555
O3 Pr1 O3 62.6(6) 1_555 6_555
O3 Pr1 O5 65.2(6) 1_555 1_555
O3 Pr1 O5 120.2(6) 1_555 2_555
O3 Pr1 O5 62.5(5) 1_555 3_555
O3 Pr1 O5 114.8(6) 1_555 4_555
O3 Pr1 O5 59.8(5) 1_555 5_555
O3 Pr1 O5 117.5(7) 1_555 6_555
O3 Pr1 O3 117.4(9) 2_555 3_555
O3 Pr1 O3 62.6(6) 2_555 4_555
O3 Pr1 O3 180.0(11) 2_555 5_555
O3 Pr1 O3 62.6(6) 2_555 6_555
O3 Pr1 O5 62.5(6) 2_555 1_555
O3 Pr1 O5 65.2(6) 2_555 2_555
O3 Pr1 O5 120.2(9) 2_555 3_555
O3 Pr1 O5 117.5(9) 2_555 4_555
O3 Pr1 O5 114.8(8) 2_555 5_555
O3 Pr1 O5 59.8(6) 2_555 6_555
O3 Pr1 O3 62.6(6) 3_555 4_555
O3 Pr1 O3 62.6(6) 3_555 5_555
O3 Pr1 O3 180.0(9) 3_555 6_555
O3 Pr1 O5 120.2(7) 3_555 1_555
O3 Pr1 O5 62.5(6) 3_555 2_555
O3 Pr1 O5 65.2(5) 3_555 3_555
O3 Pr1 O5 59.8(5) 3_555 4_555
O3 Pr1 O5 117.5(7) 3_555 5_555
O3 Pr1 O5 114.8(8) 3_555 6_555
O3 Pr1 O3 117.4(8) 4_555 5_555
O3 Pr1 O3 117.4(6) 4_555 6_555
O3 Pr1 O5 114.8(6) 4_555 1_555
O3 Pr1 O5 59.8(5) 4_555 2_555
O3 Pr1 O5 117.5(7) 4_555 3_555
O3 Pr1 O5 65.2(6) 4_555 4_555
O3 Pr1 O5 120.2(6) 4_555 5_555
O3 Pr1 O5 62.5(5) 4_555 6_555
O3 Pr1 O3 117.4(9) 5_555 6_555
O3 Pr1 O5 117.5(9) 5_555 1_555
O3 Pr1 O5 114.8(8) 5_555 2_555
O3 Pr1 O5 59.8(6) 5_555 3_555
O3 Pr1 O5 62.5(6) 5_555 4_555
O3 Pr1 O5 65.2(6) 5_555 5_555
O3 Pr1 O5 120.2(9) 5_555 6_555
O3 Pr1 O5 59.8(5) 6_555 1_555
O3 Pr1 O5 117.5(7) 6_555 2_555
O3 Pr1 O5 114.8(8) 6_555 3_555
O3 Pr1 O5 120.2(7) 6_555 4_555
O3 Pr1 O5 62.5(6) 6_555 5_555
O3 Pr1 O5 65.2(5) 6_555 6_555
O5 Pr1 O5 67.1(4) 1_555 2_555
O5 Pr1 O5 67.1(6) 1_555 3_555
O5 Pr1 O5 180.0(7) 1_555 4_555
O5 Pr1 O5 112.9(7) 1_555 5_555
O5 Pr1 O5 112.9(6) 1_555 6_555
O5 Pr1 O5 67.1(6) 2_555 3_555
O5 Pr1 O5 112.9(7) 2_555 4_555
O5 Pr1 O5 180.0(7) 2_555 5_555
O5 Pr1 O5 112.9(6) 2_555 6_555
O5 Pr1 O5 112.9(6) 3_555 4_555
O5 Pr1 O5 112.9(6) 3_555 5_555
O5 Pr1 O5 180.0(9) 3_555 6_555
O5 Pr1 O5 67.1(4) 4_555 5_555
O5 Pr1 O5 67.1(6) 4_555 6_555
O5 Pr1 O5 67.1(6) 5_555 6_555
O1 Pr2 O1 117.3(9) 2_655 4_656
O1 Pr2 O2 102.0(8) 2_655 4_655
O1 Pr2 O2 73.9(8) 2_655 11_555
O1 Pr2 O3 51.9(6) 2_655 2_655
O1 Pr2 O3 100.7(8) 2_655 4_655
O1 Pr2 O4 149.7(10) 2_655 3_655
O1 Pr2 O4 70.8(6) 2_655 4_656
O1 Pr2 O4 151.2(9) 2_655 18_545
O1 Pr2 O5 93.6(10) 2_655 2_655
O1 Pr2 O5 67.7(6) 2_655 6_656
O1 Pr2 O2 140.4(9) 4_656 4_655
O1 Pr2 O2 120.9(11) 4_656 11_555
O1 Pr2 O3 137.9(8) 4_656 2_655
O1 Pr2 O3 110.9(7) 4_656 4_655
O1 Pr2 O4 63.3(6) 4_656 3_655
O1 Pr2 O4 62.7(6) 4_656 4_656
O1 Pr2 O4 72.8(7) 4_656 18_545
O1 Pr2 O5 71.3(7) 4_656 2_655
O1 Pr2 O5 50.4(4) 4_656 6_656
O2 Pr2 O2 72.7(8) 4_655 11_555
O2 Pr2 O3 65.0(5) 4_655 2_655
O2 Pr2 O3 53.8(6) 4_655 4_655
O2 Pr2 O4 80.8(7) 4_655 3_655
O2 Pr2 O4 142.2(8) 4_655 4_656
O2 Pr2 O4 74.9(6) 4_655 18_545
O2 Pr2 O5 103.3(9) 4_655 2_655
O2 Pr2 O5 163.1(8) 4_655 6_656
O2 Pr2 O3 96.5(9) 11_555 2_655
O2 Pr2 O3 124.2(10) 11_555 4_655
O2 Pr2 O4 134.0(11) 11_555 3_655
O2 Pr2 O4 69.7(7) 11_555 4_656
O2 Pr2 O4 77.9(8) 11_555 18_545
O2 Pr2 O5 165.4(13) 11_555 2_655
O2 Pr2 O5 115.0(9) 11_555 6_656
O3 Pr2 O3 49.8(5) 2_655 4_655
O3 Pr2 O4 105.5(7) 2_655 3_655
O3 Pr2 O4 122.4(8) 2_655 4_656
O3 Pr2 O4 139.1(8) 2_655 18_545
O3 Pr2 O5 69.5(7) 2_655 2_655
O3 Pr2 O5 98.5(6) 2_655 6_656
O3 Pr2 O4 56.3(5) 4_655 3_655
O3 Pr2 O4 162.1(8) 4_655 4_656
O3 Pr2 O4 100.0(7) 4_655 18_545
O3 Pr2 O5 49.6(5) 4_655 2_655
O3 Pr2 O5 113.3(6) 4_655 6_656
O4 Pr2 O4 124.6(8) 3_655 4_656
O4 Pr2 O4 59.0(7) 3_655 18_545
O4 Pr2 O5 56.8(6) 3_655 2_655
O4 Pr2 O5 101.3(6) 3_655 6_656
O4 Pr2 O4 93.9(6) 4_656 18_545
O4 Pr2 O5 114.0(9) 4_656 2_655
O4 Pr2 O5 49.2(5) 4_656 6_656
O4 Pr2 O5 115.1(9) 18_545 2_655
O4 Pr2 O5 120.8(7) 18_545 6_656
O5 Pr2 O5 65.3(5) 2_655 6_656
O5 Zn1 O5 87.6(6) 1_555 2_555
O5 Zn1 O5 87.6(9) 1_555 3_555
O5 Zn1 O5 180.0(9) 1_555 4_556
O5 Zn1 O5 92.4(8) 1_555 5_556
O5 Zn1 O5 92.4(7) 1_555 6_556
O5 Zn1 O5 87.6(8) 2_555 3_555
O5 Zn1 O5 92.4(8) 2_555 4_556
O5 Zn1 O5 180.0(9) 2_555 5_556
O5 Zn1 O5 92.4(8) 2_555 6_556
O5 Zn1 O5 92.4(7) 3_555 4_556
O5 Zn1 O5 92.4(8) 3_555 5_556
O5 Zn1 O5 180.0(12) 3_555 6_556
O5 Zn1 O5 87.6(6) 4_556 5_556
O5 Zn1 O5 87.6(9) 4_556 6_556
O5 Zn1 O5 87.6(8) 5_556 6_556
O5 W1 O5 87.6(6) 1_555 2_555
O5 W1 O5 87.6(9) 1_555 3_555
O5 W1 O5 180.0(9) 1_555 4_556
O5 W1 O5 92.4(8) 1_555 5_556
O5 W1 O5 92.4(7) 1_555 6_556
O5 W1 O5 87.6(8) 2_555 3_555
O5 W1 O5 92.4(8) 2_555 4_556
O5 W1 O5 180.0(9) 2_555 5_556
O5 W1 O5 92.4(8) 2_555 6_556
O5 W1 O5 92.4(7) 3_555 4_556
O5 W1 O5 92.4(8) 3_555 5_556
O5 W1 O5 180.0(12) 3_555 6_556
O5 W1 O5 87.6(6) 4_556 5_556
O5 W1 O5 87.6(9) 4_556 6_556
O5 W1 O5 87.6(8) 5_556 6_556
O1 W2 O2 101.4(13) 1_555 1_555
O1 W2 O3 65.2(9) 1_555 1_555
O1 W2 O3 143.8(12) 1_555 5_555
O1 W2 O4 113.4(14) 1_555 1_555
O1 W2 O5 88.4(8) 1_555 3_555
O2 W2 O3 97.4(12) 1_555 1_555
O2 W2 O3 91.6(9) 1_555 5_555
O2 W2 O4 89.8(10) 1_555 1_555
O2 W2 O5 170.1(12) 1_555 3_555
O3 W2 O3 79.8(8) 1_555 5_555
O3 W2 O4 172.8(15) 1_555 1_555
O3 W2 O5 87.1(8) 1_555 3_555
O3 W2 O4 100.2(11) 5_555 1_555
O3 W2 O5 80.5(8) 5_555 3_555
O4 W2 O5 85.8(12) 1_555 3_555
Pr2 O1 Pr2 118.0(6) 3_665 4_656
Pr2 O1 W2 135.0(7) 3_665 1_555
Pr2 O1 O2 135.0(11) 3_665 1_555
Pr2 O1 O2 58.3(7) 3_665 10_555
Pr2 O1 O3 73.9(9) 3_665 1_555
Pr2 O1 O4 160.5(10) 3_665 1_555
Pr2 O1 O4 67.6(7) 3_665 6_556
Pr2 O1 O4 114.4(9) 3_665 9_555
Pr2 O1 O5 47.4(7) 3_665 1_555
Pr2 O1 O5 106.4(7) 3_665 3_555
Pr2 O1 O5 73.4(7) 3_665 5_556
Pr2 O1 W2 91.9(6) 4_656 1_555
Pr2 O1 O2 107.0(7) 4_656 1_555
Pr2 O1 O2 116.7(7) 4_656 10_555
Pr2 O1 O3 143.3(9) 4_656 1_555
Pr2 O1 O4 60.3(6) 4_656 1_555
Pr2 O1 O4 59.1(5) 4_656 6_556
Pr2 O1 O4 47.2(5) 4_656 9_555
Pr2 O1 O5 103.2(6) 4_656 1_555
Pr2 O1 O5 72.4(5) 4_656 3_555
Pr2 O1 O5 48.9(5) 4_656 5_556
W2 O1 O2 138.4(9) 1_555 10_555
W2 O1 O3 63.0(9) 1_555 1_555
W2 O1 O4 151.0(9) 1_555 6_556
W2 O1 O4 110.6(8) 1_555 9_555
W2 O1 O5 95.8(8) 1_555 1_555
W2 O1 O5 48.7(6) 1_555 3_555
W2 O1 O5 112.2(8) 1_555 5_556
O2 O1 O2 100.7(9) 1_555 10_555
O2 O1 O3 71.1(10) 1_555 1_555
O2 O1 O4 52.1(7) 1_555 1_555
O2 O1 O4 144.0(10) 1_555 6_556
O2 O1 O4 94.4(8) 1_555 9_555
O2 O1 O5 124.8(10) 1_555 1_555
O2 O1 O5 87.9(8) 1_555 3_555
O2 O1 O5 147.7(9) 1_555 5_556
O2 O1 O3 99.3(9) 10_555 1_555
O2 O1 O4 141.1(10) 10_555 1_555
O2 O1 O4 65.0(6) 10_555 6_556
O2 O1 O4 75.4(8) 10_555 9_555
O2 O1 O5 105.4(7) 10_555 1_555
O2 O1 O5 164.3(8) 10_555 3_555
O2 O1 O5 109.4(7) 10_555 5_556
O3 O1 O4 96.6(11) 1_555 1_555
O3 O1 O4 141.1(10) 1_555 6_556
O3 O1 O4 163.6(11) 1_555 9_555
O3 O1 O5 57.4(8) 1_555 1_555
O3 O1 O5 70.8(8) 1_555 3_555
O3 O1 O5 113.8(9) 1_555 5_556
O4 O1 O4 118.2(9) 1_555 6_556
O4 O1 O4 79.4(7) 1_555 9_555
O4 O1 O5 113.1(9) 1_555 1_555
O4 O1 O5 54.1(7) 1_555 3_555
O4 O1 O5 96.0(8) 1_555 5_556
O4 O1 O4 50.9(7) 6_556 9_555
O4 O1 O5 91.2(7) 6_556 1_555
O4 O1 O5 114.8(7) 6_556 3_555
O4 O1 O5 49.8(5) 6_556 5_556
O4 O1 O5 138.8(9) 9_555 1_555
O4 O1 O5 117.4(8) 9_555 3_555
O4 O1 O5 82.5(7) 9_555 5_556
O5 O1 O5 59.1(6) 1_555 3_555
O5 O1 O5 57.9(6) 1_555 5_556
O5 O1 O5 65.9(6) 3_555 5_556
Pr2 O2 Pr2 109.5(4) 4_655 12_445
Pr2 O2 W2 100.1(5) 4_655 1_555
Pr2 O2 O1 119.8(8) 4_655 1_555
Pr2 O2 O1 102.8(6) 4_655 10_555
Pr2 O2 O2 159.1(7) 4_655 9_555
Pr2 O2 O2 49.9(6) 4_655 14_544
Pr2 O2 O3 76.8(7) 4_655 1_555
Pr2 O2 O3 54.5(5) 4_655 5_555
Pr2 O2 O4 119.0(7) 4_655 1_555
Pr2 O2 O4 48.6(5) 4_655 9_554
Pr2 O2 O4 97.8(8) 4_655 14_544
Pr2 O2 W2 149.1(5) 12_445 1_555
Pr2 O2 O1 113.9(8) 12_445 1_555
Pr2 O2 O1 47.8(6) 12_445 10_555
Pr2 O2 O2 57.4(6) 12_445 9_555
Pr2 O2 O2 84.3(6) 12_445 14_544
Pr2 O2 O3 134.1(8) 12_445 1_555
Pr2 O2 O3 161.8(6) 12_445 5_555
Pr2 O2 O4 120.5(7) 12_445 1_555
Pr2 O2 O4 63.0(5) 12_445 9_554
Pr2 O2 O4 50.7(6) 12_445 14_544
W2 O2 O1 117.5(8) 1_555 10_555
W2 O2 O2 96.5(8) 1_555 9_555
W2 O2 O2 123.0(9) 1_555 14_544
W2 O2 O3 49.0(6) 1_555 5_555
W2 O2 O4 46.0(7) 1_555 1_555
W2 O2 O4 140.8(8) 1_555 9_554
W2 O2 O4 134.7(11) 1_555 14_544
O1 O2 O1 79.3(8) 1_555 10_555
O1 O2 O2 81.1(9) 1_555 9_555
O1 O2 O2 161.8(11) 1_555 14_544
O1 O2 O3 83.6(8) 1_555 5_555
O1 O2 O4 69.4(9) 1_555 1_555
O1 O2 O4 128.3(9) 1_555 9_554
O1 O2 O4 142.1(12) 1_555 14_544
O1 O2 O2 80.5(8) 10_555 9_555
O1 O2 O2 116.1(9) 10_555 14_544
O1 O2 O3 86.4(8) 10_555 1_555
O1 O2 O3 137.8(7) 10_555 5_555
O1 O2 O4 136.2(9) 10_555 1_555
O1 O2 O4 61.6(6) 10_555 9_554
O1 O2 O4 98.3(10) 10_555 14_544
O2 O2 O2 109.9(8) 9_555 14_544
O2 O2 O3 124.1(10) 9_555 1_555
O2 O2 O3 134.4(8) 9_555 5_555
O2 O2 O4 65.5(7) 9_555 1_555
O2 O2 O4 120.3(8) 9_555 9_554
O2 O2 O4 61.3(7) 9_555 14_544
O2 O2 O3 124.5(10) 14_544 1_555
O2 O2 O3 78.3(7) 14_544 5_555
O2 O2 O4 101.4(8) 14_544 1_555
O2 O2 O4 59.4(7) 14_544 9_554
O2 O2 O4 49.4(7) 14_544 14_544
O3 O2 O3 55.9(7) 1_555 5_555
O3 O2 O4 90.6(9) 1_555 1_555
O3 O2 O4 99.1(8) 1_555 9_554
O3 O2 O4 173.6(12) 1_555 14_544
O3 O2 O4 68.9(7) 5_555 1_555
O3 O2 O4 102.8(7) 5_555 9_554
O3 O2 O4 118.2(9) 5_555 14_544
O4 O2 O4 160.7(8) 1_555 9_554
O4 O2 O4 89.0(9) 1_555 14_544
O4 O2 O4 79.6(8) 9_554 14_544
Pr1 O3 Pr2 115.4(4) 1_555 3_665
Pr1 O3 Pr2 89.7(3) 1_555 4_655
Pr1 O3 W2 96.3(5) 1_555 1_555
Pr1 O3 W2 94.0(4) 1_555 6_555
Pr1 O3 O1 124.3(8) 1_555 1_555
Pr1 O3 O2 119.4(8) 1_555 1_555
Pr1 O3 O2 121.7(6) 1_555 6_555
Pr1 O3 O3 58.7(6) 1_555 5_555
Pr1 O3 O3 58.7(6) 1_555 6_555
Pr1 O3 O4 116.9(6) 1_555 6_555
Pr1 O3 O5 60.6(5) 1_555 1_555
Pr1 O3 O5 62.0(5) 1_555 3_555
Pr1 O3 O5 63.6(5) 1_555 5_555
Pr2 O3 Pr2 154.7(4) 3_665 4_655
Pr2 O3 W2 105.1(5) 3_665 1_555
Pr2 O3 W2 96.9(5) 3_665 6_555
Pr2 O3 O1 54.2(8) 3_665 1_555
Pr2 O3 O2 114.3(9) 3_665 1_555
Pr2 O3 O2 60.5(6) 3_665 6_555
Pr2 O3 O3 150.5(8) 3_665 5_555
Pr2 O3 O3 83.7(7) 3_665 6_555
Pr2 O3 O4 108.5(6) 3_665 6_555
Pr2 O3 O5 54.9(5) 3_665 1_555
Pr2 O3 O5 92.6(6) 3_665 3_555
Pr2 O3 O5 141.6(7) 3_665 5_555
Pr2 O3 W2 73.7(5) 4_655 1_555
Pr2 O3 W2 76.9(5) 4_655 6_555
Pr2 O3 O1 115.3(8) 4_655 1_555
Pr2 O3 O2 49.4(6) 4_655 1_555
Pr2 O3 O2 104.3(7) 4_655 6_555
Pr2 O3 O3 46.4(5) 4_655 5_555
Pr2 O3 O3 108.4(7) 4_655 6_555
Pr2 O3 O4 52.7(5) 4_655 6_555
Pr2 O3 O5 150.3(7) 4_655 1_555
Pr2 O3 O5 102.9(5) 4_655 3_555
Pr2 O3 O5 45.9(5) 4_655 5_555
W2 O3 W2 148.7(6) 1_555 6_555
W2 O3 O1 51.9(8) 1_555 1_555
W2 O3 O2 142.0(10) 1_555 6_555
W2 O3 O3 51.6(6) 1_555 5_555
W2 O3 O3 154.5(10) 1_555 6_555
W2 O3 O4 113.7(7) 1_555 6_555
W2 O3 O5 108.1(8) 1_555 1_555
W2 O3 O5 45.6(6) 1_555 3_555
W2 O3 O5 113.2(8) 1_555 5_555
W2 O3 O1 138.2(10) 6_555 1_555
W2 O3 O2 112.1(9) 6_555 1_555
W2 O3 O3 112.0(8) 6_555 5_555
W2 O3 O3 48.6(7) 6_555 6_555
W2 O3 O5 102.7(7) 6_555 1_555
W2 O3 O5 156.0(7) 6_555 3_555
W2 O3 O5 47.4(6) 6_555 5_555
O1 O3 O2 65.9(10) 1_555 1_555
O1 O3 O2 100.2(11) 1_555 6_555
O1 O3 O3 103.0(10) 1_555 5_555
O1 O3 O3 136.0(12) 1_555 6_555
O1 O3 O4 117.7(10) 1_555 6_555
O1 O3 O5 85.2(10) 1_555 1_555
O1 O3 O5 64.2(7) 1_555 3_555
O1 O3 O5 161.2(11) 1_555 5_555
O2 O3 O2 111.8(11) 1_555 6_555
O2 O3 O3 60.9(7) 1_555 5_555
O2 O3 O3 156.9(12) 1_555 6_555
O2 O3 O4 75.9(8) 1_555 6_555
O2 O3 O5 144.8(11) 1_555 1_555
O2 O3 O5 83.4(8) 1_555 3_555
O2 O3 O5 95.3(9) 1_555 5_555
O2 O3 O3 148.8(10) 6_555 5_555
O2 O3 O3 63.2(7) 6_555 6_555
O2 O3 O4 51.7(6) 6_555 6_555
O2 O3 O5 92.0(7) 6_555 1_555
O2 O3 O5 152.5(9) 6_555 3_555
O2 O3 O5 86.6(7) 6_555 5_555
O3 O3 O3 110.6(10) 5_555 6_555
O3 O3 O4 98.6(7) 5_555 6_555
O3 O3 O5 110.4(9) 5_555 1_555
O3 O3 O5 58.5(6) 5_555 3_555
O3 O3 O5 65.2(7) 5_555 5_555
O3 O3 O4 84.9(8) 6_555 6_555
O3 O3 O5 57.2(7) 6_555 1_555
O3 O3 O5 111.2(9) 6_555 3_555
O3 O3 O5 62.6(8) 6_555 5_555
O4 O3 O5 138.1(8) 6_555 1_555
O4 O3 O5 155.0(7) 6_555 3_555
O4 O3 O5 53.8(6) 6_555 5_555
O5 O3 O5 65.4(7) 1_555 3_555
O5 O3 O5 112.2(8) 1_555 5_555
O5 O3 O5 115.6(8) 3_555 5_555
Pr2 O4 Pr2 94.0(3) 2_545 4_656
Pr2 O4 Pr2 121.0(5) 2_545 17_555
Pr2 O4 W2 96.8(6) 2_545 1_555
Pr2 O4 O1 108.2(6) 2_545 1_555
Pr2 O4 O1 57.6(5) 2_545 5_556
Pr2 O4 O1 89.3(6) 2_545 14_544
Pr2 O4 O2 130.4(6) 2_545 1_555
Pr2 O4 O2 164.3(6) 2_545 9_555
Pr2 O4 O2 105.1(6) 2_545 14_545
Pr2 O4 O3 71.0(5) 2_545 5_555
Pr2 O4 O4 51.4(6) 2_545 16_545
Pr2 O4 O5 53.6(6) 2_545 3_555
Pr2 O4 Pr2 102.0(5) 4_656 17_555
Pr2 O4 W2 87.7(6) 4_656 1_555
Pr2 O4 O1 57.0(6) 4_656 1_555
Pr2 O4 O1 160.1(8) 4_656 14_544
Pr2 O4 O2 109.8(7) 4_656 1_555
Pr2 O4 O2 76.2(5) 4_656 9_555
Pr2 O4 O2 47.3(5) 4_656 14_545
Pr2 O4 O3 122.8(6) 4_656 5_555
Pr2 O4 O4 105.3(7) 4_656 16_545
Pr2 O4 O5 71.1(7) 4_656 3_555
Pr2 O4 W2 139.7(7) 17_555 1_555
Pr2 O4 O1 128.2(10) 17_555 1_555
Pr2 O4 O1 102.4(8) 17_555 5_556
Pr2 O4 O1 60.0(7) 17_555 14_544
Pr2 O4 O2 96.5(8) 17_555 1_555
Pr2 O4 O2 51.4(6) 17_555 9_555
Pr2 O4 O2 56.5(6) 17_555 14_545
Pr2 O4 O3 133.6(8) 17_555 5_555
Pr2 O4 O4 69.6(7) 17_555 16_545
Pr2 O4 O5 169.7(10) 17_555 3_555
W2 O4 O1 110.0(8) 1_555 5_556
W2 O4 O1 111.5(10) 1_555 14_544
W2 O4 O2 94.9(8) 1_555 9_555
W2 O4 O2 130.2(10) 1_555 14_545
W2 O4 O4 145.5(10) 1_555 16_545
W2 O4 O5 49.3(8) 1_555 3_555
O1 O4 O1 89.9(8) 1_555 5_556
O1 O4 O1 139.8(11) 1_555 14_544
O1 O4 O2 58.6(8) 1_555 1_555
O1 O4 O2 76.9(8) 1_555 9_555
O1 O4 O2 97.4(9) 1_555 14_545
O1 O4 O3 75.4(7) 1_555 5_555
O1 O4 O4 154.8(11) 1_555 16_545
O1 O4 O5 55.0(7) 1_555 3_555
O1 O4 O1 129.1(9) 5_556 14_544
O1 O4 O2 148.4(9) 5_556 1_555
O1 O4 O2 108.4(7) 5_556 9_555
O1 O4 O2 53.4(6) 5_556 14_545
O1 O4 O3 118.5(8) 5_556 5_555
O1 O4 O4 67.1(7) 5_556 16_545
O1 O4 O5 67.3(8) 5_556 3_555
O1 O4 O2 82.4(8) 14_544 1_555
O1 O4 O2 96.0(7) 14_544 9_555
O1 O4 O2 112.9(8) 14_544 14_545
O1 O4 O3 76.8(8) 14_544 5_555
O1 O4 O4 62.0(7) 14_544 16_545
O1 O4 O5 125.3(11) 14_544 3_555
O2 O4 O2 65.1(7) 1_555 9_555
O2 O4 O2 123.2(9) 1_555 14_545
O2 O4 O3 59.4(6) 1_555 5_555
O2 O4 O4 144.2(10) 1_555 16_545
O2 O4 O5 93.1(9) 1_555 3_555
O2 O4 O2 59.2(6) 9_555 14_545
O2 O4 O3 124.6(8) 9_555 5_555
O2 O4 O4 119.0(7) 9_555 16_545
O2 O4 O5 131.1(10) 9_555 3_555
O2 O4 O3 169.8(9) 14_545 5_555
O2 O4 O4 77.5(7) 14_545 16_545
O2 O4 O5 114.7(10) 14_545 3_555
O3 O4 O4 105.8(9) 5_555 16_545
O3 O4 O5 55.3(7) 5_555 3_555
O4 O4 O5 104.3(10) 16_545 3_555
Pr1 O5 Pr2 109.9(3) 1_555 3_665
Pr1 O5 Pr2 154.1(3) 1_555 5_566
Pr1 O5 Zn1 87.3(4) 1_555 1_555
Pr1 O5 W1 87.3(4) 1_555 1_555
Pr1 O5 W2 91.9(5) 1_555 2_555
Pr1 O5 O1 83.2(5) 1_555 1_555
Pr1 O5 O1 99.3(8) 1_555 2_555
Pr1 O5 O1 164.4(7) 1_555 6_556
Pr1 O5 O3 54.3(5) 1_555 1_555
Pr1 O5 O3 55.4(5) 1_555 2_555
Pr1 O5 O3 56.6(5) 1_555 6_555
Pr1 O5 O4 126.9(7) 1_555 2_555
Pr1 O5 O5 56.4(4) 1_555 2_555
Pr1 O5 O5 56.4(5) 1_555 3_555
Pr1 O5 O5 117.7(5) 1_555 5_556
Pr1 O5 O5 117.7(5) 1_555 6_556
Pr2 O5 Pr2 95.9(3) 3_665 5_566
Pr2 O5 Zn1 108.5(4) 3_665 1_555
Pr2 O5 W1 108.5(4) 3_665 1_555
Pr2 O5 W2 107.7(5) 3_665 2_555
Pr2 O5 O1 139.9(8) 3_665 2_555
Pr2 O5 O1 59.8(5) 3_665 6_556
Pr2 O5 O3 55.7(5) 3_665 1_555
Pr2 O5 O3 143.1(6) 3_665 2_555
Pr2 O5 O3 84.4(6) 3_665 6_555
Pr2 O5 O4 69.6(7) 3_665 2_555
Pr2 O5 O5 146.6(5) 3_665 2_555
Pr2 O5 O5 86.8(6) 3_665 3_555
Pr2 O5 O5 68.9(5) 3_665 5_556
Pr2 O5 O5 119.6(5) 3_665 6_556
Pr2 O5 Zn1 86.6(4) 5_566 1_555
Pr2 O5 W1 86.6(4) 5_566 1_555
Pr2 O5 W2 77.7(5) 5_566 2_555
Pr2 O5 O1 120.3(7) 5_566 1_555
Pr2 O5 O1 57.2(6) 5_566 2_555
Pr2 O5 O3 151.5(7) 5_566 1_555
Pr2 O5 O3 102.2(6) 5_566 2_555
Pr2 O5 O3 126.5(7) 5_566 6_555
Pr2 O5 O4 59.7(5) 5_566 2_555
Pr2 O5 O5 102.6(5) 5_566 2_555
Pr2 O5 O5 129.9(7) 5_566 3_555
Pr2 O5 O5 73.1(5) 5_566 5_556
Pr2 O5 O5 45.8(4) 5_566 6_556
Zn1 O5 W2 141.7(5) 1_555 2_555
Zn1 O5 O1 79.7(6) 1_555 1_555
Zn1 O5 O1 99.5(9) 1_555 2_555
Zn1 O5 O1 85.6(6) 1_555 6_556
Zn1 O5 O3 101.3(7) 1_555 1_555
Zn1 O5 O3 104.5(7) 1_555 2_555
Zn1 O5 O3 143.8(8) 1_555 6_555
Zn1 O5 O4 145.1(9) 1_555 2_555
Zn1 O5 O5 46.2(4) 1_555 2_555
Zn1 O5 O5 46.2(6) 1_555 3_555
W1 O5 W2 141.7(5) 1_555 2_555
W1 O5 O1 79.7(6) 1_555 1_555
W1 O5 O1 99.5(9) 1_555 2_555
W1 O5 O1 85.6(6) 1_555 6_556
W1 O5 O3 101.3(7) 1_555 1_555
W1 O5 O3 104.5(7) 1_555 2_555
W1 O5 O3 143.8(8) 1_555 6_555
W1 O5 O4 145.1(9) 1_555 2_555
W1 O5 O5 46.2(4) 1_555 2_555
W1 O5 O5 46.2(6) 1_555 3_555
W2 O5 O1 138.2(9) 2_555 1_555
W2 O5 O1 102.2(7) 2_555 6_556
W2 O5 O3 109.1(8) 2_555 1_555
W2 O5 O3 47.2(6) 2_555 2_555
W2 O5 O3 52.1(7) 2_555 6_555
W2 O5 O5 103.4(6) 2_555 2_555
W2 O5 O5 148.3(9) 2_555 3_555
W2 O5 O5 150.0(8) 2_555 5_556
W2 O5 O5 105.8(7) 2_555 6_556
O1 O5 O1 177.4(11) 1_555 2_555
O1 O5 O1 82.0(7) 1_555 6_556
O1 O5 O3 137.6(9) 1_555 2_555
O1 O5 O3 92.5(8) 1_555 6_555
O1 O5 O4 108.2(10) 1_555 2_555
O1 O5 O5 107.9(6) 1_555 2_555
O1 O5 O5 47.9(6) 1_555 3_555
O1 O5 O5 57.2(6) 1_555 5_556
O1 O5 O5 113.3(7) 1_555 6_556
O1 O5 O1 95.5(8) 2_555 6_556
O1 O5 O3 145.0(11) 2_555 1_555
O1 O5 O3 89.6(8) 2_555 6_555
O1 O5 O4 71.0(8) 2_555 2_555
O1 O5 O5 73.0(8) 2_555 2_555
O1 O5 O5 133.0(11) 2_555 3_555
O1 O5 O5 120.6(10) 2_555 5_556
O1 O5 O5 64.9(7) 2_555 6_556
O1 O5 O3 113.8(8) 6_556 1_555
O1 O5 O3 140.0(8) 6_556 2_555
O1 O5 O3 128.6(8) 6_556 6_555
O1 O5 O4 62.9(7) 6_556 2_555
O1 O5 O5 124.8(6) 6_556 2_555
O1 O5 O5 109.4(8) 6_556 3_555
O1 O5 O5 49.3(6) 6_556 5_556
O1 O5 O5 64.9(5) 6_556 6_556
O3 O5 O3 102.2(8) 1_555 2_555
O3 O5 O3 57.6(7) 1_555 6_555
O3 O5 O4 104.9(10) 1_555 2_555
O3 O5 O5 102.5(6) 1_555 2_555
O3 O5 O5 55.7(6) 1_555 3_555
O3 O5 O5 93.6(7) 1_555 5_556
O3 O5 O5 144.3(8) 1_555 6_556
O3 O5 O3 58.9(6) 2_555 6_555
O3 O5 O4 92.1(7) 2_555 2_555
O3 O5 O5 58.9(6) 2_555 2_555
O3 O5 O5 105.0(9) 2_555 3_555
O3 O5 O5 147.4(8) 2_555 5_556
O3 O5 O5 95.7(7) 2_555 6_556
O3 O5 O4 70.9(8) 6_555 2_555
O3 O5 O5 105.7(7) 6_555 2_555
O3 O5 O5 103.5(8) 6_555 3_555
O3 O5 O5 149.3(9) 6_555 5_556
O3 O5 O5 153.4(8) 6_555 6_556
O4 O5 O5 143.8(8) 2_555 2_555
O4 O5 O5 156.0(11) 2_555 3_555
O4 O5 O5 111.3(9) 2_555 5_556
O4 O5 O5 105.1(7) 2_555 6_556
O5 O5 O5 60.0(6) 2_555 3_555
O5 O5 O5 90.0(6) 2_555 5_556
O5 O5 O5 61.3(5) 2_555 6_556
O5 O5 O5 61.3(6) 3_555 5_556
O5 O5 O5 90.0(7) 3_555 6_556
O5 O5 O5 57.3(5) 5_556 6_556

loop_
_geom_bond_atom_site_label_1
_geom_bond_atom_site_label_2
_geom_bond_distance
_geom_bond_site_symmetry_2
Pr1 O3 2.541(10) 1_555
Pr1 O3 2.541(15) 2_555
Pr1 O3 2.541(13) 3_555
Pr1 O3 2.541(10) 4_555
Pr1 O3 2.541(15) 5_555
Pr1 O3 2.541(13) 6_555
Pr1 O5 2.725(11) 1_555
Pr1 O5 2.725(11) 2_555
Pr1 O5 2.725(13) 3_555
Pr1 O5 2.725(11) 4_555
Pr1 O5 2.725(11) 5_555
Pr1 O5 2.725(13) 6_555
Pr2 O1 2.114(12) 2_655
Pr2 O1 2.844(15) 4_656
Pr2 O2 2.677(14) 4_655
Pr2 O2 2.430(19) 11_555
Pr2 O3 2.504(12) 2_655
Pr2 O3 3.434(15) 4_655
Pr2 O4 2.890(15) 3_655
Pr2 O4 2.945(13) 4_656
Pr2 O4 2.408(12) 18_545
Pr2 O5 2.480(16) 2_655
Pr2 O5 3.227(12) 6_656
Zn1 O5 2.177(11) 1_555
Zn1 O5 2.177(11) 2_555
Zn1 O5 2.177(14) 3_555
Zn1 O5 2.177(11) 4_556
Zn1 O5 2.177(11) 5_556
Zn1 O5 2.177(14) 6_556
W1 O5 2.177(11) 1_555
W1 O5 2.177(11) 2_555
W1 O5 2.177(14) 3_555
W1 O5 2.177(11) 4_556
W1 O5 2.177(11) 5_556
W1 O5 2.177(14) 6_556
W2 O1 1.777(15) 1_555
W2 O2 1.770(14) 1_555
W2 O3 2.012(15) 1_555
W2 O3 2.103(12) 5_555
W2 O4 1.827(17) 1_555
W2 O5 1.960(12) 3_555
O1 O2 2.75(2) 1_555
O1 O2 2.745(17) 10_555
O1 O3 2.049(20) 1_555
O1 O4 3.01(2) 1_555
O1 O4 3.007(18) 6_556
O1 O4 3.14(2) 9_555
O1 O5 3.36(2) 1_555
O1 O5 2.609(14) 3_555
O1 O5 3.117(18) 5_556
O2 O1 2.75(2) 1_555
O2 O1 2.745(17) 10_555
O2 O2 3.03(2) 9_555
O2 O2 3.03(2) 14_544
O2 O3 2.84(2) 1_555
O2 O3 2.787(15) 5_555
O2 O4 2.539(17) 1_555
O2 O4 3.099(17) 9_554
O2 O4 3.04(3) 14_544
O3 O1 2.049(20) 1_555
O3 O2 2.84(2) 1_555
O3 O2 2.787(19) 6_555
O3 O3 2.640(18) 5_555
O3 O3 2.64(2) 6_555
O3 O4 3.021(17) 6_555
O3 O5 2.840(19) 1_555
O3 O5 2.738(16) 3_555
O3 O5 2.628(17) 5_555
O4 O1 3.01(2) 1_555
O4 O1 3.007(18) 5_556
O4 O1 3.14(2) 14_544
O4 O2 2.539(17) 1_555
O4 O2 3.041(17) 9_555
O4 O2 3.099(19) 14_545
O4 O3 3.021(20) 5_555
O4 O4 2.643(19) 16_545
O4 O5 2.58(2) 3_555
O5 O1 3.36(2) 1_555
O5 O1 2.61(2) 2_555
O5 O1 3.117(17) 6_556
O5 O3 2.840(19) 1_555
O5 O3 2.738(17) 2_555
O5 O3 2.628(17) 6_555
O5 O4 2.580(20) 2_555
O5 O5 3.013(13) 2_555
O5 O5 3.01(2) 3_555
O5 O5 3.142(18) 5_556
O5 O5 3.142(15) 6_556
